data_7040827
loop_
_publ_author_name
'Wilke, Manuel'
'Kabelitz, Anke'
'Gorelik, Tatiana E.'
'Buzanich, Ana Guilherme'
'Reinholz, Uwe'
'Kolb, Ute'
'Rademann, Klaus'
'Emmerling, Franziska'

_publ_section_title
;
 The crystallisation of copper(ii) phenylphosphonates.
;
_journal_issue 43
_journal_name_full 'Dalton transactions (Cambridge, England : 2003)'
_journal_page_first 17453
_journal_page_last 17463
_journal_paper_doi 10.1039/c6dt02904c
_journal_volume 45
_journal_year 2016
_chemical_compound_source 'mechanochemical synthesis'
_chemical_formula_moiety 'C12 H14 Cu O7 P2'
_chemical_formula_sum 'C12 H14 Cu O7 P2'
_chemical_formula_weight 395.73
_chemical_name_common Copper(II)-bis(phenylphosphonate)_Monohydrate
_chemical_name_mineral CuPhP2
_space_group_IT_number 15
_symmetry_cell_setting monoclinic
_symmetry_Int_Tables_number 15
_symmetry_space_group_name_Hall '-C 2yc'
_symmetry_space_group_name_H-M 'C 1 2/c 1'
_audit_update_record
;
2016-07-05 deposited with the CCDC.
2016-10-06 downloaded from the CCDC.
;
_cell_angle_alpha 90
_cell_angle_beta 97.5312(10)
_cell_angle_gamma 90
_cell_formula_units_Z 4
_cell_length_a 31.6115(3)
_cell_length_b 6.08670(6)
_cell_length_c 7.62568(7)
_cell_measurement_reflns_used 25
_cell_measurement_temperature 293
_cell_measurement_theta_max 20
_cell_measurement_theta_min 2
_cell_volume 1454.60(2)
_diffrn_ambient_temperature 293
_diffrn_measurement_device_type 'D8 Discover, Bruker AXS'
_diffrn_radiation_monochromator none
_diffrn_radiation_probe x-ray
_diffrn_radiation_type 'Cu K\a'
_diffrn_radiation_wavelength 1.5406
_exptl_crystal_colour colorless
_exptl_crystal_density_diffrn 1.807
_exptl_crystal_density_method 'Not Measured'
_exptl_crystal_description block
_pd_meas_2theta_range_inc 0.009
_pd_meas_2theta_range_max 60
_pd_meas_2theta_range_min 4
_pd_proc_info_excluded_regions none
_pd_proc_ls_prof_wR_factor 3.29
_pd_proc_number_of_points 6222
_pd_spec_mounting '0.5 mm glass capillary'
_pd_spec_mount_mode transmission
_pd_spec_shape cylinder
_pd_spec_size_axial 10
_pd_spec_size_equat 0.5
_pd_spec_size_thick 0.5
_refine_ls_goodness_of_fit_all 2.98
_refine_ls_R_I_factor 6.62
_cod_data_source_file c6dt02904c2.cif
_cod_data_source_block CuPhP2
_cod_depositor_comments
;
 Removing the '_space_group' data item since it was not found in the core CIF
 dictionary and the same information was already provided in the official
 space group data items. No information was lost by removing this data item.

 Antanas Vaitkus,
 2017-03-06

Adding full bibliography for 7040825--7040827.cif.
;
_cod_database_code 7040827

loop_
_symmetry_equiv_pos_site_id
_symmetry_equiv_pos_as_xyz
1 x,y,z
2 -x,y,1/2-z
3 -x,-y,-z
4 x,-y,1/2+z
5 1/2+x,1/2+y,z
6 1/2-x,1/2+y,1/2-z
7 1/2-x,1/2-y,-z
8 1/2+x,1/2-y,1/2+z

loop_
_atom_site_label
_atom_site_type_symbol
_atom_site_symmetry_multiplicity
_atom_site_fract_x
_atom_site_fract_y
_atom_site_fract_z
_atom_site_occupancy
_atom_site_B_iso_or_equiv
_atom_site_U_iso_or_equiv
Cu1 Cu 4 0 0 0 1 2.19(4) 0.02774
P1 P 8 0.93485(4) 0.3125(2) 0.66548(15) 1 2.19(4) 0.02774
O1 O 8 0.94159(8) 0.5571(3) 0.6245(3) 1 2.19(4) 0.02774
H1A H 8 0.928968 0.619717 0.509162 1 3 3
O2 O 8 0.95843(9) 0.2721(4) 0.8527(2) 1 2.19(4) 0.02774
O3 O 8 0.94786(9) 0.1536(4) 0.5300(3) 1 2.19(4) 0.02774
C1 C 8 0.87913(5) 0.2747(2) 0.67705(14) 1 2.19(4) 0.02774
C2 C 8 0.84978(4) 0.4293(2) 0.61210(15) 1 2.19(4) 0.02774
H2 H 8 0.85837(9) 0.5578(3) 0.5600(2) 1 2.63(5) 0.03329
C3 C 8 0.80604(5) 0.3918(2) 0.62540(15) 1 2.19(4) 0.02774
H3 H 8 0.78606(9) 0.4967(4) 0.5812(2) 1 2.63(5) 0.03329
C4 C 8 0.79224(5) 0.2041(2) 0.70170(15) 1 2.19(4) 0.02774
H4 H 8 0.76347(8) 0.1820(4) 0.7091(2) 1 2.63(5) 0.03329
C5 C 8 0.82135(5) 0.0528(2) 0.76539(15) 1 2.19(4) 0.02774
H5 H 8 0.81259(9) -0.0754(4) 0.8173(2) 1 2.63(5) 0.03329
C6 C 8 0.86480(5) 0.08554(19) 0.75409(14) 1 2.19(4) 0.02774
H6 H 8 0.88445(8) -0.0211(4) 0.7988(2) 1 2.63(5) 0.03329
O4 O 4 0 0.1777(6) 0.25 1 2.19(4) 0.02774
H4A H 8 0.974129 0.27189 1.23594 1 3 3

loop_
_geom_angle_atom_site_label_1
_geom_angle_atom_site_label_2
_geom_angle_atom_site_label_3
_geom_angle
_geom_angle_site_symmetry_1
_geom_angle_site_symmetry_3
_geom_angle_publ_flag
O2 Cu1 O4 90.25(8) 1_454 . yes
O3 Cu1 O4 87.79(8) 2_655 . yes
O4 Cu1 O4 180.00 . 3_555 yes
O2 Cu1 O4 89.75(8) 3_656 . yes
O3 Cu1 O4 92.21(8) 4_454 . yes
O2 Cu1 O3 92.02(10) 1_454 2_655 yes
O2 Cu1 O4 89.75(8) 1_454 3_555 yes
O2 Cu1 O2 180.00 1_454 3_656 yes
O2 Cu1 O3 87.98(10) 1_454 4_454 yes
O3 Cu1 O4 92.21(8) 2_655 3_555 yes
O2 Cu1 O3 87.98(10) 3_656 2_655 yes
O3 Cu1 O3 180.00 2_655 4_454 yes
O2 Cu1 O4 90.25(8) 3_656 3_555 yes
O3 Cu1 O4 87.79(8) 4_454 3_555 yes
O2 Cu1 O3 92.02(10) 3_656 4_454 yes
O1 P1 O2 106.20(14) . . yes
O1 P1 O3 114.98(15) . . yes
O1 P1 C1 107.29(12) . . yes
O2 P1 O3 112.91(15) . . yes
O2 P1 C1 107.06(13) . . yes
O3 P1 C1 108.01(13) . . yes
Cu1 O2 P1 137.69(14) 1_656 . yes
Cu1 O3 P1 134.64(17) 2_655 . yes
Cu1 O4 Cu1 120.86(17) . 2_555 yes
P1 O1 H1A 120.00 . . no
Cu1 O4 H4A 107.00 . 2_656 no
Cu1 O4 H4A 107.00 . 1_454 no
Cu1 O4 H4A 107.00 2_555 2_656 no
Cu1 O4 H4A 107.00 2_555 1_454 no
H4A O4 H4A 109.00 1_454 2_656 no
P1 C1 C2 121.26(10) . . yes
P1 C1 C6 120.19(11) . . yes
C2 C1 C6 118.56(14) . . no
C1 C2 C3 119.00(12) . . no
C2 C3 C4 121.94(13) . . no
C3 C4 C5 118.68(14) . . no
C4 C5 C6 120.62(12) . . no
C1 C6 C5 121.21(12) . . no
C1 C2 H2 120.6(2) . . no
C3 C2 H2 120.4(2) . . no
C2 C3 H3 119.1(2) . . no
C4 C3 H3 119.0(2) . . no
C3 C4 H4 120.8(2) . . no
C5 C4 H4 120.50(19) . . no
C4 C5 H5 119.9(2) . . no
C6 C5 H5 119.5(2) . . no
C1 C6 H6 119.4(2) . . no
C5 C6 H6 119.35(19) . . no

loop_
_geom_bond_atom_site_label_1
_geom_bond_atom_site_label_2
_geom_bond_distance
_geom_bond_site_symmetry_2
_geom_bond_publ_flag
Cu1 O4 2.1919(18) . yes
Cu1 O2 2.312(2) 1_454 yes
Cu1 O3 1.934(3) 2_655 yes
Cu1 O4 2.1919(18) 3_555 yes
Cu1 O2 2.312(2) 3_656 yes
Cu1 O3 1.934(3) 4_454 yes
P1 O1 1.542(2) . yes
P1 O2 1.541(2) . yes
P1 O3 1.511(3) . yes
P1 C1 1.790(2) . yes
O1 H1A 0.9900 . no
O4 H4A 0.9900 2_656 no
O4 H4A 0.9900 1_454 no
C1 C6 1.3949(17) . no
C1 C2 1.3679(18) . no
C2 C3 1.418(2) . no
C3 C4 1.3786(18) . no
C4 C5 1.3467(19) . no
C5 C6 1.402(2) . no
C2 H2 0.934(2) . no
C3 H3 0.930(3) . no
C4 H4 0.928(3) . no
C5 H5 0.933(3) . no
C6 H6 0.932(3) . no

loop_
_geom_hbond_atom_site_label_D
_geom_hbond_atom_site_label_H
_geom_hbond_atom_site_label_A
_geom_hbond_distance_DH
_geom_hbond_distance_HA
_geom_hbond_distance_DA
_geom_hbond_angle_DHA
_geom_hbond_site_symmetry_A
_geom_hbond_publ_flag
O1 H1A O2 0.9900 1.7400 2.439(3) 124.00 4_564 yes
O4_b H4A O1 0.9900 1.6200 2.543(3) 152.00 4_565 yes

loop_
_geom_torsion_atom_site_label_1
_geom_torsion_atom_site_label_2
_geom_torsion_atom_site_label_3
_geom_torsion_atom_site_label_4
_geom_torsion
_geom_torsion_site_symmetry_4
_geom_torsion_publ_flag
O1 P1 O2 Cu1 -140.6(2) 1_656 no
O3 P1 O2 Cu1 -13.7(3) 1_656 no
C1 P1 O2 Cu1 105.1(2) 1_656 no
O1 P1 O3 Cu1 90.3(2) 2_655 no
O2 P1 O3 Cu1 -31.8(3) 2_655 no
C1 P1 O3 Cu1 -149.95(18) 2_655 no
O1 P1 C1 C2 15.48(16) . no
O1 P1 C1 C6 -164.20(12) . no
O2 P1 C1 C2 129.12(14) . no
O2 P1 C1 C6 -50.55(15) . no
O3 P1 C1 C2 -109.01(14) . no
O3 P1 C1 C6 71.32(15) . no
P1 C1 C2 C3 -179.68(10) . no
C6 C1 C2 C3 0.00(16) . no
P1 C1 C6 C5 179.70(10) . no
C2 C1 C6 C5 0.02(17) . no
C1 C2 C3 C4 -0.06(18) . no
C2 C3 C4 C5 0.09(19) . no
C3 C4 C5 C6 -0.07(18) . no
C4 C5 C6 C1 0.03(18) . no
